data_2013432
loop_
_publ_author_name
'Koutsantonis, George A.'
'Morien, Travis S.'
'Skelton, Brian W.'
'White, Allan H.'

_publ_section_title
;
 <i>cis</i>-Bis(acetonitrile)tetrachlorotin(IV) acetonitrile solvate,
 <i>cis</i>-tetrachlorobis(propiononitrile)tin(IV) propiononitrile
 solvate, <i>cis</i>-tetrachlorobis(isobutyronitrile)tin(IV),
 <i>cis</i>-tetrachlorobis(cyclohexanecarbonitrile)tin(IV) and
 <i>cis</i>-tetrachlorobis(<i>o</i>-toluonitrile)tin(IV), all
 determined at <i>ca</i> 150K
;
_journal_issue 9
_journal_name_full 'Acta Crystallographica Section C'
_journal_page_first m361
_journal_page_last m365
_journal_paper_doi 10.1107/S0108270103012642
_journal_volume 59
_journal_year 2003
_chemical_formula_iupac '[Sn Cl4 (C4 H7 N)2]'
_chemical_formula_moiety 'C8 H14 Cl4 N2 Sn1'
_chemical_formula_sum 'C8 H14 Cl4 N2 Sn'
_chemical_formula_weight 398.74
_space_group_IT_number 14
_symmetry_cell_setting monoclinic
_symmetry_space_group_name_Hall '-P 2yn'
_symmetry_space_group_name_H-M 'P 1 21/n 1'
_atom_sites_solution_hydrogens difmap
_atom_sites_solution_primary direct
_atom_sites_solution_secondary difmap
_cell_angle_alpha 90.00000
_cell_angle_beta 107.478(3)
_cell_angle_gamma 90.00000
_cell_formula_units_Z 8
_cell_length_a 15.912(3)
_cell_length_b 12.316(3)
_cell_length_c 16.638(4)
_cell_measurement_reflns_used 8192
_cell_measurement_temperature 150(2)
_cell_measurement_theta_max 26.6
_cell_measurement_theta_min 3.4
_cell_volume 3110.1(12)
_computing_cell_refinement 'SAINT (Siemens, 1995)'
_computing_data_collection 'SMART (Siemens, 1995)'
_computing_data_reduction
;
Xtal3.5 (Hall, King, and Stewart, 1995)
;
_computing_molecular_graphics Xtal3.5
_computing_publication_material 'BONDLA and CIFIO in Xtal3.5'
_computing_structure_refinement 'CRYLSQ in Xtal3.5'
_computing_structure_solution Xtal3.5
_diffrn_ambient_temperature 150(2)
_diffrn_measured_fraction_theta_full 1.0
_diffrn_measured_fraction_theta_max .99
_diffrn_measurement_device_type
;
Bruker SMART CCD diffractometer
;
_diffrn_measurement_method '\w scans'
_diffrn_radiation_monochromator graphite
_diffrn_radiation_source 'sealed tube'
_diffrn_radiation_type 'Mo K\a'
_diffrn_radiation_wavelength .71073
_diffrn_reflns_av_R_equivalents .041
_diffrn_reflns_av_sigmaI/netI .07
_diffrn_reflns_limit_h_max 20
_diffrn_reflns_limit_h_min -21
_diffrn_reflns_limit_k_max 16
_diffrn_reflns_limit_k_min -16
_diffrn_reflns_limit_l_max 22
_diffrn_reflns_limit_l_min -22
_diffrn_reflns_number 30610
_diffrn_reflns_theta_full 29.
_diffrn_reflns_theta_max 29.
_diffrn_reflns_theta_min 1.55
_diffrn_standards_decay_% 0
_exptl_absorpt_coefficient_mu 2.305
_exptl_absorpt_correction_T_max .83
_exptl_absorpt_correction_T_min .67
_exptl_absorpt_correction_type multi-scan
_exptl_absorpt_process_details
;
 SADABS; Sheldrick, 1996
;
_exptl_crystal_colour colourless
_exptl_crystal_density_diffrn 1.703
_exptl_crystal_description prism
_exptl_crystal_F_000 1552
_exptl_crystal_size_max .2
_exptl_crystal_size_mid .1
_exptl_crystal_size_min .08
_refine_diff_density_max 1.735
_refine_diff_density_min -.969
_refine_ls_extinction_method none
_refine_ls_goodness_of_fit_all 1.142
_refine_ls_goodness_of_fit_ref 1.231
_refine_ls_hydrogen_treatment noref
_refine_ls_matrix_type full
_refine_ls_number_constraints 0
_refine_ls_number_parameters 271
_refine_ls_number_reflns 5976
_refine_ls_number_restraints 0
_refine_ls_R_factor_all .055
_refine_ls_R_factor_gt .033
_refine_ls_shift/su_max .003
_refine_ls_shift/su_mean .0002
_refine_ls_structure_factor_coef F
_refine_ls_weighting_details
;
w = [1/\s^2^(F) + 0.0004F^2^]
;
_refine_ls_weighting_scheme calc
_refine_ls_wR_factor_all .043
_refine_ls_wR_factor_ref .04
_reflns_number_gt 5976
_reflns_number_total 7872
_reflns_threshold_expression 'I    > 2.00 \s(I)'
_cod_data_source_file fg1697.cif
_cod_data_source_block III
_cod_original_sg_symbol_Hall -p_2yn
_cod_original_sg_symbol_H-M 'P 21/n'
_cod_original_formula_sum 'C8 H14 Cl4 N2 Sn1'
_cod_database_code 2013432
_cod_database_fobs_code 2013432

loop_
_symmetry_equiv_pos_as_xyz
+x,+y,+z
1/2-x,1/2+y,1/2-z
-x,-y,-z
1/2+x,1/2-y,1/2+z

loop_
_atom_site_label
_atom_site_fract_x
_atom_site_fract_y
_atom_site_fract_z
_atom_site_U_iso_or_equiv
_atom_site_adp_type
_atom_site_calc_flag
_atom_site_calc_attached_atom
_atom_site_occupancy
_atom_site_disorder_assembly
_atom_site_disorder_group
Sn1 .367593(18) .68038(2) .548487(16) .02144(12) Uani ? ? 1.00000 ? ?
Cl11 .44635(7) .52909(9) .62127(7) .0325(5) Uani ? ? 1.00000 ? ?
Cl12 .29868(7) .81476(9) .44859(6) .0338(5) Uani ? ? 1.00000 ? ?
Cl13 .42874(8) .80684(9) .65673(6) .0368(5) Uani ? ? 1.00000 ? ?
Cl14 .23679(7) .63754(11) .58066(7) .0391(6) Uani ? ? 1.00000 ? ?
N11 .3373(2) .5721(3) .4340(2) .0321(18) Uani ? ? 1.00000 ? ?
C111 .3258(3) .5331(3) .3698(3) .030(2) Uani ? ? 1.00000 ? ?
C112 .3084(3) .4860(4) .2851(3) .031(2) Uani ? ? 1.00000 ? ?
C113 .2169(3) .5233(4) .2308(3) .042(2) Uani ? ? 1.00000 ? ?
C114 .3199(3) .3634(4) .2891(3) .034(2) Uani ? ? 1.00000 ? ?
N12 .4879(2) .7128(3) .5066(2) .0299(17) Uani ? ? 1.00000 ? ?
C121 .5487(3) .7518(3) .4965(3) .029(2) Uani ? ? 1.00000 ? ?
C122 .6266(3) .8060(4) .4862(3) .031(2) Uani ? ? 1.00000 ? ?
C123 .6048(4) .9252(4) .4687(4) .055(3) Uani ? ? 1.00000 ? ?
C124 .6564(3) .7531(4) .4174(3) .034(2) Uani ? ? 1.00000 ? ?
Sn2 .056842(18) .26259(2) .351834(17) .02366(13) Uani ? ? 1.00000 ? ?
Cl21 .13675(8) .10434(9) .41168(7) .0377(5) Uani ? ? 1.00000 ? ?
Cl22 -.05054(8) .39857(9) .30189(7) .0384(5) Uani ? ? 1.00000 ? ?
Cl23 .08941(7) .24643(9) .22313(7) .0334(5) Uani ? ? 1.00000 ? ?
Cl24 .16763(7) .38281(9) .42666(7) .0352(5) Uani ? ? 1.00000 ? ?
N21 .0048(3) .2545(3) .4637(2) .037(2) Uani ? ? 1.00000 ? ?
C211 -.0253(3) .2441(4) .5168(3) .032(2) Uani ? ? 1.00000 ? ?
C212 -.0591(3) .2264(4) .5886(3) .034(2) Uani ? ? 1.00000 ? ?
C213 -.0692(3) .3328(4) .6301(3) .041(2) Uani ? ? 1.00000 ? ?
C214 -.0009(4) .1439(4) .6486(3) .048(3) Uani ? ? 1.00000 ? ?
N22 -.0599(2) .1483(3) .3037(2) .0307(18) Uani ? ? 1.00000 ? ?
C221 -.1236(3) .1014(3) .2851(3) .029(2) Uani ? ? 1.00000 ? ?
C222 -.2083(3) .0443(4) .2637(3) .035(2) Uani ? ? 1.00000 ? ?
C223 -.2806(3) .1154(5) .2076(3) .050(3) Uani ? ? 1.00000 ? ?
C224 -.2277(4) .0110(5) .3449(3) .056(3) Uani ? ? 1.00000 ? ?
H112 .35179 .51074 .25976 .03800 Uiso ? ? 1.00000 ? ?
H113a .20730 .50741 .17202 .06100 Uiso ? ? 1.00000 ? ?
H113b .20816 .59875 .23647 .06100 Uiso ? ? 1.00000 ? ?
H113c .17234 .48434 .24671 .06100 Uiso ? ? 1.00000 ? ?
H114a .30631 .33651 .23268 .05000 Uiso ? ? 1.00000 ? ?
H114b .27748 .33452 .31384 .05000 Uiso ? ? 1.00000 ? ?
H114c .37744 .34371 .32258 .05000 Uiso ? ? 1.00000 ? ?
H122 .67511 .79929 .53713 .03900 Uiso ? ? 1.00000 ? ?
H123a .59127 .96038 .51383 .08300 Uiso ? ? 1.00000 ? ?
H123b .55522 .93393 .41845 .08300 Uiso ? ? 1.00000 ? ?
H123c .65356 .96325 .45892 .08300 Uiso ? ? 1.00000 ? ?
H124a .70719 .79129 .41348 .05300 Uiso ? ? 1.00000 ? ?
H124b .61013 .76150 .36637 .05300 Uiso ? ? 1.00000 ? ?
H124c .67143 .67875 .43072 .05300 Uiso ? ? 1.00000 ? ?
H212 -.11650 .19163 .56870 .04200 Uiso ? ? 1.00000 ? ?
H213a -.10463 .38422 .59169 .06100 Uiso ? ? 1.00000 ? ?
H213b -.01400 .36521 .65849 .06100 Uiso ? ? 1.00000 ? ?
H213c -.09607 .32040 .67369 .06100 Uiso ? ? 1.00000 ? ?
H214a .05803 .17151 .66847 .06900 Uiso ? ? 1.00000 ? ?
H214b .00009 .07673 .62056 .06900 Uiso ? ? 1.00000 ? ?
H214c -.02159 .13142 .69596 .06900 Uiso ? ? 1.00000 ? ?
H222 -.20423 -.02125 .23436 .04600 Uiso ? ? 1.00000 ? ?
H223a -.25618 .16396 .17660 .07500 Uiso ? ? 1.00000 ? ?
H223b -.30718 .15730 .24261 .07500 Uiso ? ? 1.00000 ? ?
H223c -.32491 .07223 .16990 .07500 Uiso ? ? 1.00000 ? ?
H224a -.18676 -.04111 .37519 .08000 Uiso ? ? 1.00000 ? ?
H224b -.28604 -.01776 .33274 .08000 Uiso ? ? 1.00000 ? ?
H224c -.22425 .07408 .38036 .08000 Uiso ? ? 1.00000 ? ?

loop_
_atom_site_aniso_label
_atom_site_aniso_U_11
_atom_site_aniso_U_22
_atom_site_aniso_U_33
_atom_site_aniso_U_12
_atom_site_aniso_U_13
_atom_site_aniso_U_23
Sn1 .02242(14) .02455(14) .01680(13) -.00314(11) .00507(10) -.00027(11)
Cl11 .0329(6) .0275(5) .0344(5) .0010(4) .0062(4) .0048(4)
Cl12 .0359(6) .0344(6) .0272(5) -.0010(5) .0035(4) .0085(4)
Cl13 .0454(7) .0347(6) .0251(5) -.0006(5) .0027(5) -.0094(4)
Cl14 .0269(6) .0588(8) .0332(6) -.0022(5) .0115(5) .0129(5)
N11 .038(2) .034(2) .0252(19) -.0123(17) .0110(16) -.0068(16)
C111 .033(2) .027(2) .029(2) -.0078(18) .0090(19) -.0002(18)
C112 .038(3) .032(2) .023(2) -.007(2) .0094(18) -.0066(18)
C113 .050(3) .042(3) .028(2) .002(2) .002(2) -.003(2)
C114 .035(3) .035(2) .029(2) -.002(2) .006(2) -.008(2)
N12 .029(2) .034(2) .0285(19) -.0064(16) .0109(16) .0009(15)
C121 .030(2) .032(2) .025(2) .0020(19) .0085(17) -.0004(17)
C122 .027(2) .036(2) .031(2) -.0083(19) .0106(18) -.003(2)
C123 .063(4) .033(3) .087(4) -.008(3) .048(3) -.012(3)
C124 .031(2) .039(3) .035(2) -.006(2) .013(2) .000(2)
Sn2 .02177(14) .02508(15) .02361(14) -.00115(11) .00602(11) .00001(11)
Cl21 .0354(6) .0327(6) .0401(6) .0053(5) .0040(5) .0061(5)
Cl22 .0349(6) .0327(6) .0428(6) .0095(5) .0045(5) -.0015(5)
Cl23 .0351(6) .0390(6) .0289(5) -.0021(5) .0139(4) -.0038(4)
Cl24 .0330(6) .0333(6) .0353(6) -.0080(5) .0042(5) -.0052(5)
N21 .037(2) .043(2) .032(2) .0002(18) .0140(17) -.0024(17)
C211 .029(2) .035(3) .032(2) .001(2) .0094(19) -.004(2)
C212 .036(3) .039(3) .028(2) -.003(2) .013(2) -.003(2)
C213 .049(3) .041(3) .026(2) .016(2) .002(2) -.003(2)
C214 .074(4) .032(3) .040(3) .009(3) .021(3) .003(2)
N22 .028(2) .032(2) .032(2) -.0048(16) .0085(16) .0018(16)
C221 .030(2) .030(2) .026(2) -.0002(19) .0101(18) -.0004(18)
C222 .031(2) .035(3) .038(2) -.013(2) .011(2) -.002(2)
C223 .029(3) .065(4) .052(3) -.012(2) .008(2) .014(3)
C224 .044(3) .074(4) .051(3) -.019(3) .014(3) .013(3)

loop_
_atom_type_symbol
_atom_type_scat_dispersion_real
_atom_type_scat_dispersion_imag
_atom_type_scat_source
C .002 .002 'Int Tables Vol IV Tables 2.2B and 2.3.1'
H 0 0 'Int Tables Vol IV Tables 2.2B and 2.3.1'
N .004 .003 'Int Tables Vol IV Tables 2.2B and 2.3.1'
Sn -.873 1.424 'Int Tables Vol IV Tables 2.2B and 2.3.1'
Cl .132 .159 'Int Tables Vol IV Tables 2.2B and 2.3.1'

loop_
_geom_angle_atom_site_label_1
_geom_angle_atom_site_label_2
_geom_angle_atom_site_label_3
_geom_angle
_geom_angle_publ_flag
Cl11 Sn1 Cl12 166.41(4) yes
Cl11 Sn1 Cl13 95.49(4) yes
Cl11 Sn1 Cl14 94.33(4) yes
Cl11 Sn1 N11 84.97(9) yes
Cl11 Sn1 N12 85.97(9) yes
Cl12 Sn1 Cl13 94.14(4) yes
Cl12 Sn1 Cl14 93.52(4) yes
Cl12 Sn1 N11 83.36(9) yes
Cl12 Sn1 N12 85.20(9) yes
Cl13 Sn1 Cl14 99.45(5) yes
Cl13 Sn1 N11 165.89(11) yes
Cl13 Sn1 N12 85.72(9) yes
Cl14 Sn1 N11 94.57(11) yes
Cl14 Sn1 N12 174.76(9) yes
N11 Sn1 N12 80.23(14) yes
Sn1 N11 C111 168.0(4) yes
N11 C111 C112 177.7(4) yes
C111 C112 C113 108.6(4) ?
C111 C112 C114 111.3(3) ?
C111 C112 H112 109.9 ?
C113 C112 C114 113.8(4) ?
C113 C112 H112 109.1 ?
C114 C112 H112 104.0 ?
C112 C113 H113a 111.7 ?
C112 C113 H113b 112.1 ?
C112 C113 H113c 109.7 ?
H113a C113 H113b 108.5 ?
H113a C113 H113c 105.9 ?
H113b C113 H113c 108.7 ?
C112 C114 H114a 108.2 ?
C112 C114 H114b 107.2 ?
C112 C114 H114c 111.2 ?
H114a C114 H114b 108.3 ?
H114a C114 H114c 112.4 ?
H114b C114 H114c 109.4 ?
Sn1 N12 C121 163.2(4) yes
N12 C121 C122 177.3(5) yes
C121 C122 C123 108.1(4) ?
C121 C122 C124 111.2(4) ?
C121 C122 H122 109.9 ?
C123 C122 C124 112.2(4) ?
C123 C122 H122 109.2 ?
C124 C122 H122 106.2 ?
C122 C123 H123a 112.6 ?
C122 C123 H123b 110.7 ?
C122 C123 H123c 110.8 ?
H123a C123 H123b 108.2 ?
H123a C123 H123c 107.4 ?
H123b C123 H123c 106.9 ?
C122 C124 H124a 107.7 ?
C122 C124 H124b 107.2 ?
C122 C124 H124c 110.6 ?
H124a C124 H124b 109.3 ?
H124a C124 H124c 109.3 ?
H124b C124 H124c 112.6 ?
Cl21 Sn2 Cl22 165.93(5) yes
Cl21 Sn2 Cl23 94.33(4) yes
Cl21 Sn2 Cl24 94.18(4) yes
Cl21 Sn2 N21 84.31(10) yes
Cl21 Sn2 N22 85.28(9) yes
Cl22 Sn2 Cl23 94.21(4) yes
Cl22 Sn2 Cl24 95.05(4) yes
Cl22 Sn2 N21 85.14(10) yes
Cl22 Sn2 N22 83.49(10) yes
Cl23 Sn2 Cl24 101.51(4) yes
Cl23 Sn2 N21 168.83(10) yes
Cl23 Sn2 N22 90.40(11) yes
Cl24 Sn2 N21 89.65(10) yes
Cl24 Sn2 N22 168.08(11) yes
N21 Sn2 N22 78.45(14) yes
Sn2 N21 C211 174.8(3) yes
N21 C211 C212 176.3(4) yes
C211 C212 C213 111.0(4) ?
C211 C212 C214 109.4(4) ?
C211 C212 H212 108.9 ?
C213 C212 C214 114.0(4) ?
C213 C212 H212 108.6 ?
C214 C212 H212 104.6 ?
C212 C213 H213a 113.1 ?
C212 C213 H213b 112.4 ?
C212 C213 H213c 109.9 ?
H213a C213 H213b 109.1 ?
H213a C213 H213c 107.7 ?
H213b C213 H213c 104.2 ?
C212 C214 H214a 109.1 ?
C212 C214 H214b 110.8 ?
C212 C214 H214c 110.9 ?
H214a C214 H214b 108.6 ?
H214a C214 H214c 108.4 ?
H214b C214 H214c 109.0 ?
Sn2 N22 C221 170.4(4) yes
N22 C221 C222 176.9(5) yes
C221 C222 C223 110.0(4) ?
C221 C222 C224 109.2(4) ?
C221 C222 H222 109.3 ?
C223 C222 C224 112.4(4) ?
C223 C222 H222 109.2 ?
C224 C222 H222 106.7 ?
C222 C223 H223a 109.9 ?
C222 C223 H223b 109.0 ?
C222 C223 H223c 110.9 ?
H223a C223 H223b 108.5 ?
H223a C223 H223c 109.7 ?
H223b C223 H223c 108.9 ?
C222 C224 H224a 111.4 ?
C222 C224 H224b 110.7 ?
C222 C224 H224c 109.5 ?
H224a C224 H224b 109.3 ?
H224a C224 H224c 108.4 ?
H224b C224 H224c 107.4 ?

loop_
_geom_bond_atom_site_label_1
_geom_bond_atom_site_label_2
_geom_bond_site_symmetry_1
_geom_bond_site_symmetry_2
_geom_bond_distance
_geom_bond_publ_flag
Sn1 Cl11 . . 2.3659(11) yes
Sn1 Cl12 . . 2.3684(11) yes
Sn1 Cl13 . . 2.3586(11) yes
Sn1 Cl14 . . 2.3593(13) yes
Sn1 N11 . . 2.255(4) yes
Sn1 N12 . . 2.260(4) yes
N11 C111 . . 1.135(6) yes
C111 C112 . . 1.473(6) yes
C112 C113 . . 1.534(6) ?
C112 C114 . . 1.520(6) ?
C112 H112 . . .960 ?
C113 H113a . . .963 ?
C113 H113b . . .949 ?
C113 H113c . . .957 ?
C114 H114a . . .956 ?
C114 H114b . . .958 ?
C114 H114c . . .950 ?
N12 C121 . . 1.137(6) yes
C121 C122 . . 1.464(7) yes
C122 C123 . . 1.516(7) ?
C122 C124 . . 1.511(7) ?
C122 H122 . . .963 ?
C123 H123a . . .947 ?
C123 H123b . . .968 ?
C123 H123c . . .960 ?
C124 H124a . . .954 ?
C124 H124b . . .948 ?
C124 H124c . . .956 ?
Sn2 Cl21 . . 2.3761(12) yes
Sn2 Cl22 . . 2.3584(12) yes
Sn2 Cl23 . . 2.3580(13) yes
Sn2 Cl24 . . 2.3520(11) yes
Sn2 N21 . . 2.256(4) yes
Sn2 N22 . . 2.276(4) yes
N21 C211 . . 1.131(7) yes
C211 C212 . . 1.466(7) yes
C212 C213 . . 1.511(7) ?
C212 C214 . . 1.526(6) ?
C212 H212 . . .973 ?
C213 H213a . . .954 ?
C213 H213b . . .951 ?
C213 H213c . . .959 ?
C214 H214a . . .959 ?
C214 H214b . . .952 ?
C214 H214c . . .954 ?
N22 C221 . . 1.126(6) yes
C221 C222 . . 1.467(6) yes
C222 C223 . . 1.521(6) ?
C222 C224 . . 1.529(8) ?
C222 H222 . . .955 ?
C223 H223a . . .947 ?
C223 H223b . . .965 ?
C223 H223c . . .953 ?
C224 H224a . . .945 ?
C224 H224b . . .957 ?
C224 H224c . . .968 ?
